data_9017113
loop_
_publ_author_name
'Merlini, M.'
'Hanfland, M.'
'Gemmi, M.'

_publ_section_title
;
 The MnCO3-II high-pressure polymorph of rhodocrosite
 Note: Sample run1-p11
 Note: P = 44.46 GPa
;
_journal_name_full 'American Mineralogist'
_journal_page_first 2625
_journal_page_last 2629
_journal_volume 100
_journal_year 2015
_chemical_compound_source 'Sardegna, Italy'
_chemical_formula_sum 'C Ca0.04 Mn0.96 O3'
_chemical_name_mineral Rhodocrosite
_space_group_IT_number 2
_space_group_name_Hall '-P 1'
_space_group_name_H-M_alt 'P -1'
_symmetry_space_group_name_H-M 'P -1'
_cell_angle_alpha 100.82
_cell_angle_beta 94.93
_cell_angle_gamma 90.18
_cell_length_a 2.936
_cell_length_b 4.841
_cell_length_c 5.568
_cell_formula_units_Z 2
_cell_volume 77.429
_database_code_amcsd 0020352
_diffrn_ambient_pressure 4.446e+07
_exptl_crystal_density_diffrn 4.905
_cod_data_source_file inputs/fixed/downloads/05/05834.cif
_cod_data_source_block 05834
_cod_original_formula_sum '(Mn.96 Ca.04) C O3'
_cod_database_code 9017113

loop_
_space_group_symop_operation_xyz
x,y,z
-x,-y,-z

loop_
_atom_site_aniso_label
_atom_site_aniso_U_11
_atom_site_aniso_U_22
_atom_site_aniso_U_33
_atom_site_aniso_U_12
_atom_site_aniso_U_13
_atom_site_aniso_U_23
Mn1 0.01300 0.01800 0.02100 0.00400 0.00100 0.00500
Ca1 0.01300 0.01800 0.02100 0.00400 0.00100 0.00500

loop_
_atom_site_label
_atom_site_fract_x
_atom_site_fract_y
_atom_site_fract_z
_atom_site_occupancy
_atom_site_U_iso_or_equiv
Mn1 0.19700 0.30780 0.72810 0.96000 0.01700
Ca1 0.19700 0.30780 0.72810 0.04000 0.01700
C1 0.56700 0.80000 0.77000 1.00000 0.00700
O1 0.73400 0.06400 0.82500 1.00000 0.00900
O2 0.72100 0.61400 0.87500 1.00000 0.01400
O3 -0.29500 0.25300 0.42000 1.00000 0.01500

loop_
_cod_related_entry_id
_cod_related_entry_database
_cod_related_entry_code
1 AMCSD 0020352
